data_2016966
loop_
_publ_author_name
'Li, Lidong'
'Gomes, Clara S. B.'
'Figueira, Cl\'audia A.'
'Gomes, Pedro T.'
'Duarte, M. Teresa'

_publ_section_title
;
 <i>trans</i>-Chlorido(phenyl)bis(triphenylphosphine)nickel(II) and its
 1:1 cocrystal with chloridobis(triphenylphosphine)nickel(I)
;
_journal_coeditor_code GD3267
_journal_issue 2
_journal_name_full 'Acta Crystallographica Section C'
_journal_page_first m110
_journal_page_last m114
_journal_paper_doi 10.1107/S0108270109002492
_journal_volume 65
_journal_year 2009
_chemical_formula_iupac '[Ni (C6 H5) Cl (C18 H15 P)2]'
_chemical_formula_moiety 'C42 H35 Cl Ni P2'
_chemical_formula_sum 'C42 H35 Cl Ni P2'
_chemical_formula_weight 695.80
_chemical_name_systematic
;
<i>trans</i>-chlorido(phenyl)bis(triphenylphosphine)nickel(II)
;
_space_group_IT_number 61
_symmetry_cell_setting orthorhombic
_symmetry_space_group_name_Hall '-P 2ac 2ab'
_symmetry_space_group_name_H-M 'P b c a'
_atom_sites_solution_hydrogens geom
_atom_sites_solution_primary direct
_atom_sites_solution_secondary difmap
_audit_creation_method SHELXL97
_cell_angle_alpha 90.00
_cell_angle_beta 90.00
_cell_angle_gamma 90.00
_cell_formula_units_Z 8
_cell_length_a 11.7990(5)
_cell_length_b 23.368(2)
_cell_length_c 25.1300(11)
_cell_measurement_reflns_used 3061
_cell_measurement_temperature 150(2)
_cell_measurement_theta_max 22.70
_cell_measurement_theta_min 2.52
_cell_volume 6928.8(7)
_computing_cell_refinement 'SMART (Bruker, 2001)'
_computing_data_collection 'SMART (Bruker, 2001)'
_computing_data_reduction 'SAINT (Bruker, 2004)'
_computing_molecular_graphics 'ORTEP-3 (Farrugia, 1997) and Mercury (Macrae <i>et al.</i>,  2006)'
_computing_publication_material 'enCIFer (Allen <i>et al.</i>,  2004) and WinGX (Farrugia, 1999)'
_computing_structure_refinement 'SHELXL97 (Sheldrick, 2008)'
_computing_structure_solution 'SIR2004 (Burla <i>et al.</i>,  2005)'
_diffrn_ambient_temperature 150(2)
_diffrn_measured_fraction_theta_full 0.995
_diffrn_measured_fraction_theta_max 0.995
_diffrn_measurement_device_type 'Bruker SMART CCD area-detector'
_diffrn_measurement_method '\f and \w'
_diffrn_radiation_monochromator graphite
_diffrn_radiation_type MoK\a
_diffrn_radiation_wavelength 0.71073
_diffrn_reflns_av_R_equivalents 0.0936
_diffrn_reflns_av_sigmaI/netI 0.0693
_diffrn_reflns_limit_h_max 14
_diffrn_reflns_limit_h_min -12
_diffrn_reflns_limit_k_max 27
_diffrn_reflns_limit_k_min -27
_diffrn_reflns_limit_l_max 29
_diffrn_reflns_limit_l_min -27
_diffrn_reflns_number 35219
_diffrn_reflns_theta_full 25.03
_diffrn_reflns_theta_max 25.03
_diffrn_reflns_theta_min 2.94
_exptl_absorpt_coefficient_mu 0.759
_exptl_absorpt_correction_T_max 0.9418
_exptl_absorpt_correction_T_min 0.8508
_exptl_absorpt_correction_type multi-scan
_exptl_absorpt_process_details '(SADABS; Sheldrick, 2003)'
_exptl_crystal_colour brown
_exptl_crystal_density_diffrn 1.334
_exptl_crystal_density_method 'not measured'
_exptl_crystal_description prism
_exptl_crystal_F_000 2896
_exptl_crystal_size_max 0.22
_exptl_crystal_size_mid 0.14
_exptl_crystal_size_min 0.08
_refine_diff_density_max 0.391
_refine_diff_density_min -0.282
_refine_ls_extinction_method none
_refine_ls_goodness_of_fit_ref 0.966
_refine_ls_hydrogen_treatment constr
_refine_ls_matrix_type full
_refine_ls_number_parameters 415
_refine_ls_number_reflns 6075
_refine_ls_number_restraints 0
_refine_ls_restrained_S_all 0.966
_refine_ls_R_factor_all 0.0876
_refine_ls_R_factor_gt 0.0415
_refine_ls_shift/su_max 0.001
_refine_ls_shift/su_mean 0.000
_refine_ls_structure_factor_coef Fsqd
_refine_ls_weighting_details 'calc w = 1/[\s^2^(Fo^2^)+(0.0359P)^2^] where P=(Fo^2^+2Fc^2^)/3'
_refine_ls_weighting_scheme calc
_refine_ls_wR_factor_gt 0.0778
_refine_ls_wR_factor_ref 0.0880
_reflns_number_gt 3874
_reflns_number_total 6075
_reflns_threshold_expression I>2\s(I)
_cod_data_source_file gd3267.cif
_cod_data_source_block II
_cod_database_code 2016966
_cod_database_fobs_code 2016966

loop_
_symmetry_equiv_pos_as_xyz
'x, y, z'
'-x+1/2, -y, z+1/2'
'x+1/2, -y+1/2, -z'
'-x, y+1/2, -z+1/2'
'-x, -y, -z'
'x-1/2, y, -z-1/2'
'-x-1/2, y-1/2, z'
'x, -y-1/2, z-1/2'

loop_
_atom_site_type_symbol
_atom_site_label
_atom_site_fract_x
_atom_site_fract_y
_atom_site_fract_z
_atom_site_U_iso_or_equiv
_atom_site_adp_type
_atom_site_calc_flag
_atom_site_refinement_flags
_atom_site_occupancy
_atom_site_disorder_assembly
_atom_site_disorder_group
Ni Ni 0.40369(3) 0.166985(16) 0.640882(15) 0.01697(11) Uani d . 1 . .
Cl Cl 0.41156(6) 0.16620(3) 0.55195(3) 0.02381(18) Uani d . 1 . .
P P1 0.37135(6) 0.07364(3) 0.63898(3) 0.01788(19) Uani d . 1 . .
P P2 0.43082(6) 0.26055(3) 0.64000(3) 0.01815(19) Uani d . 1 . .
C C11 0.2355(2) 0.05352(13) 0.60836(12) 0.0218(7) Uani d . 1 . .
C C12 0.1900(3) -0.00083(15) 0.61566(13) 0.0332(9) Uani d . 1 . .
H H12 0.2290 -0.0279 0.6357 0.040 Uiso calc R 1 . .
C C13 0.0870(3) -0.01466(17) 0.59322(15) 0.0446(10) Uani d . 1 . .
H H13 0.0574 -0.0512 0.5979 0.054 Uiso calc R 1 . .
C C14 0.0275(3) 0.02485(19) 0.56401(14) 0.0461(11) Uani d . 1 . .
H H14 -0.0422 0.0152 0.5492 0.055 Uiso calc R 1 . .
C C15 0.0713(3) 0.07874(18) 0.55667(14) 0.0438(10) Uani d . 1 . .
H H15 0.0312 0.1056 0.5369 0.053 Uiso calc R 1 . .
C C16 0.1752(3) 0.09325(15) 0.57871(13) 0.0309(8) Uani d . 1 . .
H H16 0.2045 0.1298 0.5736 0.037 Uiso calc R 1 . .
C C21 0.4841(2) 0.03754(13) 0.60203(11) 0.0198(7) Uani d . 1 . .
C C22 0.4702(3) -0.01416(13) 0.57540(12) 0.0273(8) Uani d . 1 . .
H H22 0.3999 -0.0322 0.5754 0.033 Uiso calc R 1 . .
C C23 0.5609(3) -0.03902(14) 0.54874(13) 0.0364(9) Uani d . 1 . .
H H23 0.5509 -0.0735 0.5308 0.044 Uiso calc R 1 . .
C C24 0.6656(3) -0.01288(14) 0.54868(13) 0.0334(9) Uani d . 1 . .
H H24 0.7259 -0.0294 0.5304 0.040 Uiso calc R 1 . .
C C25 0.6805(3) 0.03778(14) 0.57582(12) 0.0300(8) Uani d . 1 . .
H H25 0.7516 0.0550 0.5768 0.036 Uiso calc R 1 . .
C C26 0.5901(2) 0.06305(13) 0.60164(12) 0.0239(7) Uani d . 1 . .
H H26 0.6005 0.0978 0.6190 0.029 Uiso calc R 1 . .
C C31 0.3677(2) 0.03480(12) 0.70189(12) 0.0196(7) Uani d . 1 . .
C C32 0.4559(3) 0.00099(13) 0.71931(13) 0.0261(8) Uani d . 1 . .
H H32 0.5155 -0.0072 0.6963 0.031 Uiso calc R 1 . .
C C33 0.4572(3) -0.02091(14) 0.77053(13) 0.0318(8) Uani d . 1 . .
H H33 0.5173 -0.0436 0.7818 0.038 Uiso calc R 1 . .
C C34 0.3691(3) -0.00889(14) 0.80480(13) 0.0307(8) Uani d . 1 . .
H H34 0.3707 -0.0226 0.8395 0.037 Uiso calc R 1 . .
C C35 0.2782(3) 0.02354(14) 0.78753(13) 0.0290(8) Uani d . 1 . .
H H35 0.2178 0.0309 0.8103 0.035 Uiso calc R 1 . .
C C36 0.2772(3) 0.04510(13) 0.73608(12) 0.0258(8) Uani d . 1 . .
H H36 0.2157 0.0666 0.7244 0.031 Uiso calc R 1 . .
C C41 0.3246(3) 0.29258(13) 0.59646(13) 0.0260(8) Uani d . 1 . .
C C42 0.3509(3) 0.33619(14) 0.56072(14) 0.0436(10) Uani d . 1 . .
H H42 0.4253 0.3491 0.5578 0.052 Uiso calc R 1 . .
C C43 0.2675(4) 0.36028(17) 0.52980(17) 0.0633(14) Uani d . 1 . .
H H43 0.2859 0.3896 0.5064 0.076 Uiso calc R 1 . .
C C44 0.1589(4) 0.34199(19) 0.53291(18) 0.0689(16) Uani d . 1 . .
H H44 0.1035 0.3587 0.5117 0.083 Uiso calc R 1 . .
C C45 0.1303(3) 0.2986(2) 0.56746(18) 0.0600(14) Uani d . 1 . .
H H45 0.0557 0.2860 0.5696 0.072 Uiso calc R 1 . .
C C46 0.2141(3) 0.27361(16) 0.59940(15) 0.0430(10) Uani d . 1 . .
H H46 0.1951 0.2442 0.6226 0.052 Uiso calc R 1 . .
C C51 0.5666(2) 0.28617(13) 0.61389(12) 0.0193(7) Uani d . 1 . .
C C52 0.6037(3) 0.34139(13) 0.62500(12) 0.0256(8) Uani d . 1 . .
H H52 0.5618 0.3644 0.6479 0.031 Uiso calc R 1 . .
C C53 0.7015(3) 0.36239(14) 0.60250(13) 0.0346(9) Uani d . 1 . .
H H53 0.7247 0.3996 0.6099 0.042 Uiso calc R 1 . .
C C54 0.7653(3) 0.32844(15) 0.56908(13) 0.0409(10) Uani d . 1 . .
H H54 0.8311 0.3427 0.5537 0.049 Uiso calc R 1 . .
C C55 0.7308(3) 0.27343(15) 0.55872(14) 0.0406(10) Uani d . 1 . .
H H55 0.7741 0.2504 0.5364 0.049 Uiso calc R 1 . .
C C56 0.6328(3) 0.25187(14) 0.58095(12) 0.0293(8) Uani d . 1 . .
H H56 0.6109 0.2144 0.5739 0.035 Uiso calc R 1 . .
C C61 0.4179(2) 0.30207(12) 0.70136(12) 0.0214(7) Uani d . 1 . .
C C62 0.5011(3) 0.29551(13) 0.74016(12) 0.0290(8) Uani d . 1 . .
H H62 0.5619 0.2711 0.7339 0.035 Uiso calc R 1 . .
C C63 0.4947(3) 0.32475(14) 0.78776(13) 0.0367(9) Uani d . 1 . .
H H63 0.5513 0.3203 0.8132 0.044 Uiso calc R 1 . .
C C64 0.4042(3) 0.36050(16) 0.79752(15) 0.0448(10) Uani d . 1 . .
H H64 0.3995 0.3801 0.8296 0.054 Uiso calc R 1 . .
C C65 0.3210(3) 0.36721(15) 0.76000(16) 0.0425(10) Uani d . 1 . .
H H65 0.2597 0.3911 0.7669 0.051 Uiso calc R 1 . .
C C66 0.3277(3) 0.33849(13) 0.71150(13) 0.0305(8) Uani d . 1 . .
H H66 0.2716 0.3437 0.6859 0.037 Uiso calc R 1 . .
C C71 0.3970(2) 0.16783(12) 0.71614(11) 0.0189(7) Uani d . 1 . .
C C72 0.4881(3) 0.14855(13) 0.74677(12) 0.0250(8) Uani d . 1 . .
H H72 0.5525 0.1347 0.7298 0.030 Uiso calc R 1 . .
C C73 0.4846(3) 0.14966(14) 0.80205(14) 0.0363(9) Uani d . 1 . .
H H73 0.5465 0.1367 0.8215 0.044 Uiso calc R 1 . .
C C74 0.3896(3) 0.16999(15) 0.82824(14) 0.0406(9) Uani d . 1 . .
H H74 0.3873 0.1708 0.8652 0.049 Uiso calc R 1 . .
C C75 0.2984(3) 0.18909(14) 0.79879(13) 0.0347(9) Uani d . 1 . .
H H75 0.2341 0.2028 0.8160 0.042 Uiso calc R 1 . .
C C76 0.3023(3) 0.18798(13) 0.74365(13) 0.0265(8) Uani d . 1 . .
H H76 0.2400 0.2010 0.7245 0.032 Uiso calc R 1 . .

loop_
_atom_site_aniso_label
_atom_site_aniso_U_11
_atom_site_aniso_U_22
_atom_site_aniso_U_33
_atom_site_aniso_U_12
_atom_site_aniso_U_13
_atom_site_aniso_U_23
Ni 0.0190(2) 0.0162(2) 0.0157(2) 0.00067(15) 0.00048(18) -0.00147(18)
Cl 0.0319(4) 0.0230(4) 0.0165(4) 0.0006(4) 0.0001(3) -0.0016(4)
P1 0.0187(4) 0.0179(4) 0.0170(5) 0.0008(3) 0.0009(4) -0.0009(4)
P2 0.0189(4) 0.0177(4) 0.0179(5) 0.0022(3) -0.0003(4) -0.0010(4)
C11 0.0172(16) 0.029(2) 0.0187(19) -0.0018(14) 0.0018(14) -0.0075(14)
C12 0.029(2) 0.035(2) 0.035(2) -0.0058(16) 0.0058(17) -0.0082(17)
C13 0.033(2) 0.055(3) 0.046(3) -0.017(2) 0.0118(19) -0.023(2)
C14 0.024(2) 0.082(3) 0.033(2) -0.010(2) 0.0004(17) -0.023(2)
C15 0.024(2) 0.077(3) 0.031(2) 0.004(2) -0.0043(16) -0.005(2)
C16 0.0218(18) 0.041(2) 0.029(2) 0.0006(16) 0.0017(15) -0.0037(17)
C21 0.0212(17) 0.0225(18) 0.0157(18) 0.0048(13) 0.0022(13) 0.0017(14)
C22 0.0263(19) 0.0237(19) 0.032(2) 0.0044(15) 0.0021(15) -0.0031(16)
C23 0.046(2) 0.028(2) 0.035(2) 0.0166(18) -0.0014(18) -0.0063(17)
C24 0.035(2) 0.044(2) 0.022(2) 0.0229(18) 0.0072(16) 0.0062(17)
C25 0.0251(19) 0.039(2) 0.026(2) 0.0081(16) 0.0039(15) 0.0130(17)
C26 0.0238(17) 0.0238(18) 0.024(2) 0.0018(15) 0.0005(15) 0.0070(14)
C31 0.0207(16) 0.0194(17) 0.0188(18) -0.0037(13) 0.0013(14) -0.0024(14)
C32 0.0271(18) 0.0245(19) 0.027(2) 0.0008(15) 0.0029(15) 0.0022(15)
C33 0.040(2) 0.028(2) 0.028(2) 0.0020(16) -0.0030(17) 0.0080(16)
C34 0.043(2) 0.031(2) 0.018(2) -0.0051(17) -0.0033(16) 0.0050(16)
C35 0.0297(19) 0.034(2) 0.023(2) -0.0070(16) 0.0067(16) -0.0034(16)
C36 0.0256(18) 0.0266(19) 0.025(2) -0.0011(15) 0.0002(15) 0.0016(15)
C41 0.0280(19) 0.0251(19) 0.025(2) 0.0111(15) -0.0085(15) -0.0116(16)
C42 0.060(3) 0.029(2) 0.041(2) 0.0074(19) -0.025(2) 0.0000(19)
C43 0.098(4) 0.038(3) 0.055(3) 0.018(3) -0.050(3) -0.007(2)
C44 0.085(4) 0.053(3) 0.069(4) 0.047(3) -0.054(3) -0.033(3)
C45 0.036(2) 0.072(3) 0.072(4) 0.023(2) -0.025(2) -0.044(3)
C46 0.031(2) 0.052(3) 0.046(3) 0.0108(18) -0.0078(19) -0.018(2)
C51 0.0226(17) 0.0219(18) 0.0135(17) -0.0012(14) -0.0009(13) 0.0026(14)
C52 0.0308(19) 0.0245(19) 0.0214(19) 0.0000(15) 0.0011(15) -0.0036(15)
C53 0.046(2) 0.029(2) 0.029(2) -0.0173(17) 0.0042(18) -0.0068(16)
C54 0.042(2) 0.054(3) 0.027(2) -0.021(2) 0.0140(17) -0.0083(19)
C55 0.036(2) 0.050(3) 0.036(2) -0.0116(19) 0.0175(18) -0.0206(19)
C56 0.0284(19) 0.033(2) 0.027(2) -0.0057(15) 0.0050(15) -0.0062(16)
C61 0.0236(17) 0.0170(17) 0.0235(19) -0.0031(14) 0.0029(15) -0.0034(14)
C62 0.033(2) 0.028(2) 0.025(2) -0.0019(15) 0.0041(16) -0.0029(16)
C63 0.045(2) 0.041(2) 0.024(2) -0.0140(19) -0.0001(17) -0.0070(17)
C64 0.058(3) 0.044(2) 0.032(2) -0.015(2) 0.022(2) -0.0180(19)
C65 0.039(2) 0.036(2) 0.053(3) 0.0021(18) 0.015(2) -0.017(2)
C66 0.0277(19) 0.025(2) 0.038(2) -0.0007(16) 0.0068(16) -0.0073(17)
C71 0.0233(16) 0.0157(16) 0.0178(17) -0.0018(13) 0.0010(14) -0.0043(14)
C72 0.0286(19) 0.0240(19) 0.022(2) 0.0035(15) -0.0006(15) -0.0006(14)
C73 0.043(2) 0.040(2) 0.026(2) 0.0020(18) -0.0121(18) 0.0036(17)
C74 0.065(3) 0.043(2) 0.0138(19) -0.002(2) 0.0012(19) -0.0022(18)
C75 0.045(2) 0.033(2) 0.026(2) 0.0031(18) 0.0163(18) -0.0055(17)
C76 0.0296(19) 0.0221(18) 0.028(2) -0.0013(15) 0.0011(16) -0.0008(15)

loop_
_atom_type_symbol
_atom_type_description
_atom_type_scat_dispersion_real
_atom_type_scat_dispersion_imag
_atom_type_scat_source
C C 0.0033 0.0016 'International Tables Vol C Tables 4.2.6.8 and 6.1.1.4'
H H 0.0000 0.0000 'International Tables Vol C Tables 4.2.6.8 and 6.1.1.4'
P P 0.1023 0.0942 'International Tables Vol C Tables 4.2.6.8 and 6.1.1.4'
Ni Ni 0.3393 1.1124 'International Tables Vol C Tables 4.2.6.8 and 6.1.1.4'
Cl Cl 0.1484 0.1585 'International Tables Vol C Tables 4.2.6.8 and 6.1.1.4'

loop_
_geom_angle_atom_site_label_1
_geom_angle_atom_site_label_2
_geom_angle_atom_site_label_3
_geom_angle_site_symmetry_1
_geom_angle_site_symmetry_3
_geom_angle
_geom_angle_publ_flag
C71 Ni P2 . . 90.33(9) ?
C71 Ni P1 . . 91.41(9) ?
P2 Ni P1 . . 177.59(4) ?
C71 Ni Cl . . 179.87(10) ?
P2 Ni Cl . . 89.55(3) ?
P1 Ni Cl . . 88.71(3) ?
C31 P1 C21 . . 103.17(13) ?
C31 P1 C11 . . 102.40(14) ?
C21 P1 C11 . . 107.68(13) ?
C31 P1 Ni . . 118.40(10) ?
C21 P1 Ni . . 109.87(10) ?
C11 P1 Ni . . 114.27(10) ?
C41 P2 C61 . . 103.35(14) ?
C41 P2 C51 . . 104.58(14) ?
C61 P2 C51 . . 101.63(14) ?
C41 P2 Ni . . 108.21(10) ?
C61 P2 Ni . . 120.31(10) ?
C51 P2 Ni . . 116.97(10) ?
C16 C11 C12 . . 118.9(3) ?
C16 C11 P1 . . 120.1(2) ?
C12 C11 P1 . . 121.0(2) ?
C13 C12 C11 . . 120.1(3) ?
C13 C12 H12 . . 120.0 ?
C11 C12 H12 . . 120.0 ?
C14 C13 C12 . . 120.8(4) ?
C14 C13 H13 . . 119.6 ?
C12 C13 H13 . . 119.6 ?
C13 C14 C15 . . 119.8(3) ?
C13 C14 H14 . . 120.1 ?
C15 C14 H14 . . 120.1 ?
C14 C15 C16 . . 120.2(4) ?
C14 C15 H15 . . 119.9 ?
C16 C15 H15 . . 119.9 ?
C15 C16 C11 . . 120.3(3) ?
C15 C16 H16 . . 119.8 ?
C11 C16 H16 . . 119.8 ?
C26 C21 C22 . . 118.5(3) ?
C26 C21 P1 . . 117.5(2) ?
C22 C21 P1 . . 124.0(2) ?
C23 C22 C21 . . 120.3(3) ?
C23 C22 H22 . . 119.9 ?
C21 C22 H22 . . 119.9 ?
C24 C23 C22 . . 120.4(3) ?
C24 C23 H23 . . 119.8 ?
C22 C23 H23 . . 119.8 ?
C25 C24 C23 . . 119.7(3) ?
C25 C24 H24 . . 120.2 ?
C23 C24 H24 . . 120.2 ?
C24 C25 C26 . . 120.1(3) ?
C24 C25 H25 . . 120.0 ?
C26 C25 H25 . . 120.0 ?
C25 C26 C21 . . 121.1(3) ?
C25 C26 H26 . . 119.4 ?
C21 C26 H26 . . 119.4 ?
C32 C31 C36 . . 118.9(3) ?
C32 C31 P1 . . 122.9(2) ?
C36 C31 P1 . . 117.9(2) ?
C31 C32 C33 . . 121.0(3) ?
C31 C32 H32 . . 119.5 ?
C33 C32 H32 . . 119.5 ?
C34 C33 C32 . . 119.8(3) ?
C34 C33 H33 . . 120.1 ?
C32 C33 H33 . . 120.1 ?
C33 C34 C35 . . 120.0(3) ?
C33 C34 H34 . . 120.0 ?
C35 C34 H34 . . 120.0 ?
C34 C35 C36 . . 119.9(3) ?
C34 C35 H35 . . 120.1 ?
C36 C35 H35 . . 120.1 ?
C35 C36 C31 . . 120.4(3) ?
C35 C36 H36 . . 119.8 ?
C31 C36 H36 . . 119.8 ?
C46 C41 C42 . . 118.7(3) ?
C46 C41 P2 . . 119.0(3) ?
C42 C41 P2 . . 122.3(3) ?
C43 C42 C41 . . 120.3(4) ?
C43 C42 H42 . . 119.9 ?
C41 C42 H42 . . 119.9 ?
C44 C43 C42 . . 121.1(4) ?
C44 C43 H43 . . 119.5 ?
C42 C43 H43 . . 119.5 ?
C43 C44 C45 . . 120.1(4) ?
C43 C44 H44 . . 120.0 ?
C45 C44 H44 . . 120.0 ?
C44 C45 C46 . . 119.7(4) ?
C44 C45 H45 . . 120.1 ?
C46 C45 H45 . . 120.1 ?
C41 C46 C45 . . 120.1(4) ?
C41 C46 H46 . . 119.9 ?
C45 C46 H46 . . 119.9 ?
C52 C51 C56 . . 118.5(3) ?
C52 C51 P2 . . 120.4(2) ?
C56 C51 P2 . . 121.0(2) ?
C53 C52 C51 . . 120.8(3) ?
C53 C52 H52 . . 119.6 ?
C51 C52 H52 . . 119.6 ?
C52 C53 C54 . . 120.2(3) ?
C52 C53 H53 . . 119.9 ?
C54 C53 H53 . . 119.9 ?
C55 C54 C53 . . 119.5(3) ?
C55 C54 H54 . . 120.2 ?
C53 C54 H54 . . 120.2 ?
C54 C55 C56 . . 120.9(3) ?
C54 C55 H55 . . 119.6 ?
C56 C55 H55 . . 119.6 ?
C55 C56 C51 . . 120.1(3) ?
C55 C56 H56 . . 120.0 ?
C51 C56 H56 . . 120.0 ?
C66 C61 C62 . . 118.7(3) ?
C66 C61 P2 . . 123.0(2) ?
C62 C61 P2 . . 118.3(2) ?
C63 C62 C61 . . 120.9(3) ?
C63 C62 H62 . . 119.5 ?
C61 C62 H62 . . 119.5 ?
C64 C63 C62 . . 119.8(3) ?
C64 C63 H63 . . 120.1 ?
C62 C63 H63 . . 120.1 ?
C65 C64 C63 . . 120.1(3) ?
C65 C64 H64 . . 119.9 ?
C63 C64 H64 . . 119.9 ?
C64 C65 C66 . . 120.4(3) ?
C64 C65 H65 . . 119.8 ?
C66 C65 H65 . . 119.8 ?
C61 C66 C65 . . 120.0(3) ?
C61 C66 H66 . . 120.0 ?
C65 C66 H66 . . 120.0 ?
C76 C71 C72 . . 116.9(3) ?
C76 C71 Ni . . 122.1(2) ?
C72 C71 Ni . . 121.0(2) ?
C73 C72 C71 . . 121.5(3) ?
C73 C72 H72 . . 119.3 ?
C71 C72 H72 . . 119.3 ?
C74 C73 C72 . . 120.3(3) ?
C74 C73 H73 . . 119.8 ?
C72 C73 H73 . . 119.8 ?
C75 C74 C73 . . 119.2(3) ?
C75 C74 H74 . . 120.4 ?
C73 C74 H74 . . 120.4 ?
C74 C75 C76 . . 120.3(3) ?
C74 C75 H75 . . 119.8 ?
C76 C75 H75 . . 119.8 ?
C75 C76 C71 . . 121.8(3) ?
C75 C76 H76 . . 119.1 ?
C71 C76 H76 . . 119.1 ?

loop_
_geom_bond_atom_site_label_1
_geom_bond_atom_site_label_2
_geom_bond_site_symmetry_2
_geom_bond_distance
_geom_bond_publ_flag
Ni C71 . 1.893(3) ?
Ni P2 . 2.2099(9) ?
Ni P1 . 2.2149(8) ?
Ni Cl . 2.2368(8) ?
P1 C31 . 1.823(3) ?
P1 C21 . 1.829(3) ?
P1 C11 . 1.839(3) ?
P2 C41 . 1.824(3) ?
P2 C61 . 1.828(3) ?
P2 C51 . 1.832(3) ?
C11 C16 . 1.387(4) ?
C11 C12 . 1.391(4) ?
C12 C13 . 1.378(4) ?
C12 H12 . 0.9300 ?
C13 C14 . 1.372(5) ?
C13 H13 . 0.9300 ?
C14 C15 . 1.374(5) ?
C14 H14 . 0.9300 ?
C15 C16 . 1.387(4) ?
C15 H15 . 0.9300 ?
C16 H16 . 0.9300 ?
C21 C26 . 1.385(4) ?
C21 C22 . 1.391(4) ?
C22 C23 . 1.389(4) ?
C22 H22 . 0.9300 ?
C23 C24 . 1.378(5) ?
C23 H23 . 0.9300 ?
C24 C25 . 1.377(4) ?
C24 H24 . 0.9300 ?
C25 C26 . 1.382(4) ?
C25 H25 . 0.9300 ?
C26 H26 . 0.9300 ?
C31 C32 . 1.378(4) ?
C31 C36 . 1.392(4) ?
C32 C33 . 1.385(4) ?
C32 H32 . 0.9300 ?
C33 C34 . 1.379(4) ?
C33 H33 . 0.9300 ?
C34 C35 . 1.383(4) ?
C34 H34 . 0.9300 ?
C35 C36 . 1.388(4) ?
C35 H35 . 0.9300 ?
C36 H36 . 0.9300 ?
C41 C46 . 1.379(4) ?
C41 C42 . 1.393(5) ?
C42 C43 . 1.375(5) ?
C42 H42 . 0.9300 ?
C43 C44 . 1.352(6) ?
C43 H43 . 0.9300 ?
C44 C45 . 1.376(6) ?
C44 H44 . 0.9300 ?
C45 C46 . 1.401(5) ?
C45 H45 . 0.9300 ?
C46 H46 . 0.9300 ?
C51 C52 . 1.391(4) ?
C51 C56 . 1.392(4) ?
C52 C53 . 1.376(4) ?
C52 H52 . 0.9300 ?
C53 C54 . 1.379(4) ?
C53 H53 . 0.9300 ?
C54 C55 . 1.373(4) ?
C54 H54 . 0.9300 ?
C55 C56 . 1.380(4) ?
C55 H55 . 0.9300 ?
C56 H56 . 0.9300 ?
C61 C66 . 1.387(4) ?
C61 C62 . 1.392(4) ?
C62 C63 . 1.380(4) ?
C62 H62 . 0.9300 ?
C63 C64 . 1.378(5) ?
C63 H63 . 0.9300 ?
C64 C65 . 1.370(5) ?
C64 H64 . 0.9300 ?
C65 C66 . 1.394(4) ?
C65 H65 . 0.9300 ?
C66 H66 . 0.9300 ?
C71 C76 . 1.396(4) ?
C71 C72 . 1.396(4) ?
C72 C73 . 1.390(4) ?
C72 H72 . 0.9300 ?
C73 C74 . 1.384(5) ?
C73 H73 . 0.9300 ?
C74 C75 . 1.380(5) ?
C74 H74 . 0.9300 ?
C75 C76 . 1.387(4) ?
C75 H75 . 0.9300 ?
C76 H76 . 0.9300 ?

loop_
_geom_torsion_atom_site_label_1
_geom_torsion_atom_site_label_2
_geom_torsion_atom_site_label_3
_geom_torsion_atom_site_label_4
_geom_torsion_site_symmetry_1
_geom_torsion_site_symmetry_2
_geom_torsion_site_symmetry_3
_geom_torsion_site_symmetry_4
_geom_torsion
_geom_torsion_publ_flag
C71 Ni P1 C31 . . . . -6.53(14) ?
Cl Ni P1 C31 . . . . 173.51(11) ?
C71 Ni P1 C21 . . . . -124.61(13) ?
Cl Ni P1 C21 . . . . 55.42(10) ?
C71 Ni P1 C11 . . . . 114.24(14) ?
Cl Ni P1 C11 . . . . -65.72(11) ?
C71 Ni P2 C41 . . . . -126.47(14) ?
Cl Ni P2 C41 . . . . 53.50(11) ?
C71 Ni P2 C61 . . . . -8.19(15) ?
Cl Ni P2 C61 . . . . 171.78(12) ?
C71 Ni P2 C51 . . . . 115.84(14) ?
Cl Ni P2 C51 . . . . -64.19(11) ?
C31 P1 C11 C16 . . . . 143.5(3) ?
C21 P1 C11 C16 . . . . -108.2(3) ?
Ni P1 C11 C16 . . . . 14.2(3) ?
C31 P1 C11 C12 . . . . -34.7(3) ?
C21 P1 C11 C12 . . . . 73.7(3) ?
Ni P1 C11 C12 . . . . -164.0(2) ?
C16 C11 C12 C13 . . . . 0.6(5) ?
P1 C11 C12 C13 . . . . 178.7(2) ?
C11 C12 C13 C14 . . . . -0.7(5) ?
C12 C13 C14 C15 . . . . 0.5(5) ?
C13 C14 C15 C16 . . . . -0.1(5) ?
C14 C15 C16 C11 . . . . -0.1(5) ?
C12 C11 C16 C15 . . . . -0.2(5) ?
P1 C11 C16 C15 . . . . -178.3(2) ?
C31 P1 C21 C26 . . . . -99.1(2) ?
C11 P1 C21 C26 . . . . 153.1(2) ?
Ni P1 C21 C26 . . . . 28.0(3) ?
C31 P1 C21 C22 . . . . 79.6(3) ?
C11 P1 C21 C22 . . . . -28.2(3) ?
Ni P1 C21 C22 . . . . -153.2(2) ?
C26 C21 C22 C23 . . . . -0.5(5) ?
P1 C21 C22 C23 . . . . -179.3(2) ?
C21 C22 C23 C24 . . . . 0.4(5) ?
C22 C23 C24 C25 . . . . 0.9(5) ?
C23 C24 C25 C26 . . . . -1.9(5) ?
C24 C25 C26 C21 . . . . 1.7(5) ?
C22 C21 C26 C25 . . . . -0.5(5) ?
P1 C21 C26 C25 . . . . 178.3(2) ?
C21 P1 C31 C32 . . . . 18.3(3) ?
C11 P1 C31 C32 . . . . 130.1(3) ?
Ni P1 C31 C32 . . . . -103.2(3) ?
C21 P1 C31 C36 . . . . -169.1(2) ?
C11 P1 C31 C36 . . . . -57.3(3) ?
Ni P1 C31 C36 . . . . 69.4(3) ?
C36 C31 C32 C33 . . . . -2.2(5) ?
P1 C31 C32 C33 . . . . 170.3(2) ?
C31 C32 C33 C34 . . . . 0.0(5) ?
C32 C33 C34 C35 . . . . 1.9(5) ?
C33 C34 C35 C36 . . . . -1.6(5) ?
C34 C35 C36 C31 . . . . -0.7(5) ?
C32 C31 C36 C35 . . . . 2.5(5) ?
P1 C31 C36 C35 . . . . -170.4(2) ?
C61 P2 C41 C46 . . . . -85.6(3) ?
C51 P2 C41 C46 . . . . 168.4(3) ?
Ni P2 C41 C46 . . . . 43.0(3) ?
C61 P2 C41 C42 . . . . 93.5(3) ?
C51 P2 C41 C42 . . . . -12.5(3) ?
Ni P2 C41 C42 . . . . -137.9(3) ?
C46 C41 C42 C43 . . . . 1.1(5) ?
P2 C41 C42 C43 . . . . -178.0(3) ?
C41 C42 C43 C44 . . . . -0.7(6) ?
C42 C43 C44 C45 . . . . 0.1(7) ?
C43 C44 C45 C46 . . . . 0.1(6) ?
C42 C41 C46 C45 . . . . -0.9(5) ?
P2 C41 C46 C45 . . . . 178.2(3) ?
C44 C45 C46 C41 . . . . 0.4(6) ?
C41 P2 C51 C52 . . . . 78.1(3) ?
C61 P2 C51 C52 . . . . -29.2(3) ?
Ni P2 C51 C52 . . . . -162.2(2) ?
C41 P2 C51 C56 . . . . -99.4(3) ?
C61 P2 C51 C56 . . . . 153.3(3) ?
Ni P2 C51 C56 . . . . 20.3(3) ?
C56 C51 C52 C53 . . . . 2.2(5) ?
P2 C51 C52 C53 . . . . -175.3(2) ?
C51 C52 C53 C54 . . . . -1.0(5) ?
C52 C53 C54 C55 . . . . -0.4(5) ?
C53 C54 C55 C56 . . . . 0.6(6) ?
C54 C55 C56 C51 . . . . 0.7(5) ?
C52 C51 C56 C55 . . . . -2.1(5) ?
P2 C51 C56 C55 . . . . 175.5(3) ?
C41 P2 C61 C66 . . . . 13.1(3) ?
C51 P2 C61 C66 . . . . 121.3(3) ?
Ni P2 C61 C66 . . . . -107.6(3) ?
C41 P2 C61 C62 . . . . -168.7(2) ?
C51 P2 C61 C62 . . . . -60.5(3) ?
Ni P2 C61 C62 . . . . 70.6(3) ?
C66 C61 C62 C63 . . . . -0.3(5) ?
P2 C61 C62 C63 . . . . -178.6(2) ?
C61 C62 C63 C64 . . . . 0.8(5) ?
C62 C63 C64 C65 . . . . -0.3(5) ?
C63 C64 C65 C66 . . . . -0.7(5) ?
C62 C61 C66 C65 . . . . -0.6(5) ?
P2 C61 C66 C65 . . . . 177.6(2) ?
C64 C65 C66 C61 . . . . 1.1(5) ?
P2 Ni C71 C76 . . . . 75.2(2) ?
P1 Ni C71 C76 . . . . -103.1(2) ?
P2 Ni C71 C72 . . . . -104.2(2) ?
P1 Ni C71 C72 . . . . 77.5(2) ?
C76 C71 C72 C73 . . . . -0.3(4) ?
Ni C71 C72 C73 . . . . 179.2(2) ?
C71 C72 C73 C74 . . . . 0.2(5) ?
C72 C73 C74 C75 . . . . 0.0(5) ?
C73 C74 C75 C76 . . . . -0.1(5) ?
C74 C75 C76 C71 . . . . 0.0(5) ?
C72 C71 C76 C75 . . . . 0.2(5) ?
Ni C71 C76 C75 . . . . -179.2(2) ?
